data_1556755
loop_
_publ_author_name
'Eikeland, Espen'
'Blichfeld, Anders B.'
'Borup, Kasper A.'
'Zhao, Kunpeng'
'Overgaard, Jacob'
'Shi, Xun'
'Chen, Lidong'
'Iversen, Bo B.'

_publ_section_title
;
 Crystal structure across the \b to \a phase transition in thermoelectric
 Cu<sub>2-<i>x</i></sub> Se.
;
_journal_coeditor_code LC5071SUP1
_journal_issue 'Pt 4'
_journal_name_full IUCrJ
_journal_page_first 476
_journal_page_last 485
_journal_paper_doi 10.1107/S2052252517005553
_journal_volume 4
_journal_year 2017
_chemical_formula_moiety '0.33(Cu5.66 Se3)'
_chemical_formula_sum 'Cu1.89 Se'
_chemical_formula_weight 198.94
_space_group_crystal_system trigonal
_space_group_IT_number 166
_space_group_name_Hall '-R 3 2"'
_space_group_name_H-M_alt 'R -3 m :H'
_atom_sites_solution_primary direct
_audit_creation_date 2016-11-28
_audit_creation_method
;
Olex2 1.2
(compiled 2016.11.07 svn.r3353 for OlexSys, GUI svn.r5261)
;
_cell_angle_alpha 90
_cell_angle_beta 90
_cell_angle_gamma 120
_cell_formula_units_Z 6
_cell_length_a 4.1019(16)
_cell_length_b 4.1019(16)
_cell_length_c 20.533(9)
_cell_measurement_reflns_used 154
_cell_measurement_temperature 99.99(14)
_cell_measurement_theta_max 24.2210
_cell_measurement_theta_min 2.9560
_cell_volume 299.2(2)
_computing_cell_refinement 'CrysAlisPro 1.171.38.41 (Rigaku OD, 2015)'
_computing_data_collection 'CrysAlisPro 1.171.38.41 (Rigaku OD, 2015)'
_computing_data_reduction 'CrysAlisPro 1.171.38.41 (Rigaku OD, 2015)'
_computing_molecular_graphics 'Olex2 (Dolomanov et al., 2009)'
_computing_publication_material 'Olex2 (Dolomanov et al., 2009)'
_computing_structure_refinement 'ShelXL (Sheldrick, 2015)'
_computing_structure_solution 'ShelXT (Sheldrick, 2015)'
_diffrn_ambient_environment N~2~
_diffrn_ambient_temperature 99.99(14)
_diffrn_detector 'CCD plate'
_diffrn_detector_area_resol_mean 10.3590
_diffrn_detector_type Atlas
_diffrn_measured_fraction_theta_full 1.000
_diffrn_measured_fraction_theta_max 1.000
_diffrn_measurement_details
;
List of Runs (angles in degrees, time in seconds):

  # Type    Start    End  Width  t~exp~   \w     \q     \k     \f   Frames
--------------------------------------------------------------------------
  1  \w    -25.00 119.00   1.00   60.00    --   18.69  77.00 150.00  144
  2  \w    -63.00  80.00   1.00   60.00    --  -19.78  77.00 -90.00  143
  3  \w    -63.00  80.00   1.00   60.00    --  -19.78  77.00  30.00  143
  4  \w    -28.00  83.00   1.00   60.00    --   18.69  38.00  30.00  111
;
_diffrn_measurement_device 'four-circle diffractometer'
_diffrn_measurement_device_type 'SuperNova, Single source at offset, Atlas'
_diffrn_measurement_method '\w scans'
_diffrn_orient_matrix_type 'CrysAlisPro convention (1999,Acta A55,543-557)'
_diffrn_orient_matrix_UB_11 0.0689780000
_diffrn_orient_matrix_UB_12 0.1698775000
_diffrn_orient_matrix_UB_13 0.0179270000
_diffrn_orient_matrix_UB_21 0.1870307000
_diffrn_orient_matrix_UB_22 0.0366839000
_diffrn_orient_matrix_UB_23 -0.0041861000
_diffrn_orient_matrix_UB_31 0.0140752000
_diffrn_orient_matrix_UB_32 0.0982697000
_diffrn_orient_matrix_UB_33 -0.0292080000
_diffrn_radiation_monochromator mirror
_diffrn_radiation_probe x-ray
_diffrn_radiation_type MoK\a
_diffrn_radiation_wavelength 0.71073
_diffrn_reflns_av_R_equivalents 0.1405
_diffrn_reflns_av_unetI/netI 0.0593
_diffrn_reflns_Laue_measured_fraction_full 1.000
_diffrn_reflns_Laue_measured_fraction_max 1.000
_diffrn_reflns_limit_h_max 4
_diffrn_reflns_limit_h_min -4
_diffrn_reflns_limit_k_max 4
_diffrn_reflns_limit_k_min -4
_diffrn_reflns_limit_l_max 22
_diffrn_reflns_limit_l_min -22
_diffrn_reflns_number 785
_diffrn_reflns_point_group_measured_fraction_full 1.000
_diffrn_reflns_point_group_measured_fraction_max 1.000
_diffrn_reflns_theta_full 23.183
_diffrn_reflns_theta_max 23.183
_diffrn_reflns_theta_min 2.976
_diffrn_source 'micro-focus sealed X-ray tube'
_diffrn_source_type 'SuperNova (Mo) X-ray Source'
_exptl_absorpt_coefficient_mu 37.884
_exptl_absorpt_correction_T_max 1.00000
_exptl_absorpt_correction_T_min 0.31574
_exptl_absorpt_correction_type multi-scan
_exptl_absorpt_process_details
;
CrysAlisPro 1.171.38.41 (Rigaku Oxford Diffraction, 2015)
Empirical absorption correction using spherical harmonics,
 implemented in SCALE3 ABSPACK scaling algorithm.
;
_exptl_crystal_colour 'metallic grayish gray'
_exptl_crystal_colour_lustre metallic
_exptl_crystal_colour_modifier grayish
_exptl_crystal_colour_primary gray
_exptl_crystal_density_diffrn 6.625
_exptl_crystal_description plate
_exptl_crystal_F_000 533
_exptl_crystal_size_max 0.07
_exptl_crystal_size_mid 0.025
_exptl_crystal_size_min 0.015
_refine_diff_density_max 2.741
_refine_diff_density_min -1.283
_refine_diff_density_rms 0.474
_refine_ls_extinction_method none
_refine_ls_goodness_of_fit_ref 1.070
_refine_ls_hydrogen_treatment undef
_refine_ls_matrix_type full
_refine_ls_number_parameters 15
_refine_ls_number_reflns 72
_refine_ls_number_restraints 0
_refine_ls_restrained_S_all 1.070
_refine_ls_R_factor_all 0.0860
_refine_ls_R_factor_gt 0.0791
_refine_ls_shift/su_max 0.000
_refine_ls_shift/su_mean 0.000
_refine_ls_structure_factor_coef Fsqd
_refine_ls_weighting_details 'w=1/[\s^2^(Fo^2^)+(0.1541P)^2^] where P=(Fo^2^+2Fc^2^)/3'
_refine_ls_weighting_scheme calc
_refine_ls_wR_factor_gt 0.1837
_refine_ls_wR_factor_ref 0.1916
_reflns_Friedel_coverage 0.000
_reflns_number_gt 63
_reflns_number_total 72
_reflns_threshold_expression 'I > 2\s(I)'
_cod_data_source_file lc5071.cif
_cod_data_source_block Cu2-xSe_bulk_100K
_cod_original_cell_volume 299.2(3)
_cod_original_sg_symbol_H-M 'R -3 m'
_cod_database_code 1556755
_chemical_oxdiff_formula Cu2Se
_shelx_space_group_comment
;
The symmetry employed for this shelxl refinement is uniquely defined
by the following loop, which should always be used as a source of
symmetry information in preference to the above space-group names.
They are only intended as comments.
;
_reflns_odcompleteness_completeness 100.00
_reflns_odcompleteness_iscentric 1
_reflns_odcompleteness_theta 23.21
_olex2_refinement_description
;
1. Uiso/Uaniso restraints and constraints
Uanis(Se) = Uanis(Cu1B) = Uanis(Cu1A)
;

loop_
_space_group_symop_operation_xyz
'x, y, z'
'-y, x-y, z'
'-x+y, -x, z'
'y, x, -z'
'x-y, -y, -z'
'-x, -x+y, -z'
'x+2/3, y+1/3, z+1/3'
'-y+2/3, x-y+1/3, z+1/3'
'-x+y+2/3, -x+1/3, z+1/3'
'y+2/3, x+1/3, -z+1/3'
'x-y+2/3, -y+1/3, -z+1/3'
'-x+2/3, -x+y+1/3, -z+1/3'
'x+1/3, y+2/3, z+2/3'
'-y+1/3, x-y+2/3, z+2/3'
'-x+y+1/3, -x+2/3, z+2/3'
'y+1/3, x+2/3, -z+2/3'
'x-y+1/3, -y+2/3, -z+2/3'
'-x+1/3, -x+y+2/3, -z+2/3'
'-x, -y, -z'
'y, -x+y, -z'
'x-y, x, -z'
'-y, -x, z'
'-x+y, y, z'
'x, x-y, z'
'-x+2/3, -y+1/3, -z+1/3'
'y+2/3, -x+y+1/3, -z+1/3'
'x-y+2/3, x+1/3, -z+1/3'
'-y+2/3, -x+1/3, z+1/3'
'-x+y+2/3, y+1/3, z+1/3'
'x+2/3, x-y+1/3, z+1/3'
'-x+1/3, -y+2/3, -z+2/3'
'y+1/3, -x+y+2/3, -z+2/3'
'x-y+1/3, x+2/3, -z+2/3'
'-y+1/3, -x+2/3, z+2/3'
'-x+y+1/3, y+2/3, z+2/3'
'x+1/3, x-y+2/3, z+2/3'

loop_
_atom_site_label
_atom_site_type_symbol
_atom_site_fract_x
_atom_site_fract_y
_atom_site_fract_z
_atom_site_U_iso_or_equiv
_atom_site_adp_type
_atom_site_occupancy
_atom_site_site_symmetry_order
_atom_site_calc_flag
_atom_site_refinement_flags_posn
_atom_site_refinement_flags_adp
_atom_site_refinement_flags_occupancy
_atom_site_disorder_assembly
_atom_site_disorder_group
Se Se 0.6667 0.3333 0.59295(19) 0.045(2) Uani 1 6 d S T P . .
Cu1B Cu 0.6667 0.3333 0.7663(4) 0.045(2) Uani 0.624(14) 6 d S T P A 2
Cu1A Cu 0.6667 0.3333 0.7171(8) 0.045(2) Uani 0.329(10) 6 d S T P A 2
Cu2 Cu 0.4035(11) 0.5965(11) 0.8091(4) 0.049(5) Uani 0.312(10) 2 d S T P A 2

loop_
_atom_site_aniso_label
_atom_site_aniso_U_11
_atom_site_aniso_U_22
_atom_site_aniso_U_33
_atom_site_aniso_U_23
_atom_site_aniso_U_13
_atom_site_aniso_U_12
Se 0.053(2) 0.053(2) 0.029(3) 0.000 0.000 0.0267(12)
Cu1B 0.053(2) 0.053(2) 0.029(3) 0.000 0.000 0.0267(12)
Cu1A 0.053(2) 0.053(2) 0.029(3) 0.000 0.000 0.0267(12)
Cu2 0.064(6) 0.064(6) 0.026(5) 0.0005(16) -0.0005(16) 0.039(4)

loop_
_atom_type_symbol
_atom_type_description
_atom_type_scat_dispersion_real
_atom_type_scat_dispersion_imag
_atom_type_scat_source
Cu Cu 0.3201 1.2651 'International Tables Vol C Tables 4.2.6.8 and 6.1.1.4'
Se Se -0.0929 2.2259 'International Tables Vol C Tables 4.2.6.8 and 6.1.1.4'

loop_
_geom_angle_atom_site_label_1
_geom_angle_atom_site_label_2
_geom_angle_atom_site_label_3
_geom_angle
_geom_angle_site_symmetry_1
_geom_angle_site_symmetry_3
Cu1B Se Cu1B 115.32(14) 25_656 25_556
Cu1B Se Cu1B 115.32(14) 25_656 25_666
Cu1B Se Cu1B 115.32(14) 25_556 25_666
Cu1B Se Cu1A 102.7(2) 25_556 .
Cu1B Se Cu1A 102.68(19) 25_666 .
Cu1B Se Cu1A 102.7(2) 25_656 .
Cu1B Se Cu2 83.3(2) 25_656 15_554
Cu1B Se Cu2 83.3(2) 25_666 13_544
Cu1B Se Cu2 48.58(18) 25_656 27_546
Cu1B Se Cu2 83.3(2) 25_666 15_554
Cu1B Se Cu2 48.58(18) 25_656 26_556
Cu1B Se Cu2 67.7(2) 25_666 26_556
Cu1B Se Cu2 83.3(2) 25_556 13_544
Cu1B Se Cu2 65.6(3) 25_656 13_544
Cu1B Se Cu2 65.6(3) 25_666 14_654
Cu1B Se Cu2 132.9(3) 25_666 27_546
Cu1B Se Cu2 65.6(3) 25_556 15_554
Cu1B Se Cu2 83.3(2) 25_556 14_654
Cu1B Se Cu2 83.3(2) 25_656 14_654
Cu1B Se Cu2 67.7(2) 25_556 27_546
Cu1B Se Cu2 132.9(3) 25_556 26_556
Cu1A Se Cu1B 121.44(5) 25_656 25_556
Cu1A Se Cu1B 24.1(4) 25_556 25_556
Cu1A Se Cu1B 121.44(5) 25_666 25_556
Cu1A Se Cu1B 121.44(5) 25_556 25_666
Cu1A Se Cu1B 24.1(4) 25_656 25_656
Cu1A Se Cu1B 121.44(5) 25_656 25_666
Cu1A Se Cu1B 121.44(5) 25_666 25_656
Cu1A Se Cu1B 121.44(5) 25_556 25_656
Cu1A Se Cu1B 24.1(4) 25_666 25_666
Cu1A Se Cu1A 116.2(3) 25_656 25_666
Cu1A Se Cu1A 78.6(4) 25_556 .
Cu1A Se Cu1A 78.6(4) 25_656 .
Cu1A Se Cu1A 116.2(3) 25_656 25_556
Cu1A Se Cu1A 116.2(3) 25_666 25_556
Cu1A Se Cu1A 78.6(4) 25_666 .
Cu1A Se Cu2 123.13(17) . 26_556
Cu1A Se Cu2 89.7(5) 25_666 14_654
Cu1A Se Cu2 64.1(3) 25_656 27_546
Cu1A Se Cu2 64.1(3) 25_656 26_556
Cu1A Se Cu2 81.3(3) 25_556 27_546
Cu1A Se Cu2 107.0(4) 25_656 14_654
Cu1A Se Cu2 107.0(4) 25_556 13_544
Cu1A Se Cu2 107.0(4) 25_666 13_544
Cu1A Se Cu2 81.3(3) 25_666 26_556
Cu1A Se Cu2 89.7(5) 25_556 15_554
Cu1A Se Cu2 155.8(5) 25_556 26_556
Cu1A Se Cu2 107.0(4) 25_656 15_554
Cu1A Se Cu2 89.7(5) 25_656 13_544
Cu1A Se Cu2 155.8(5) 25_666 27_546
Cu1A Se Cu2 107.0(4) 25_556 14_654
Cu1A Se Cu2 107.0(4) 25_666 15_554
Cu1A Se Cu2 123.13(17) . 27_546
Cu2 Se Cu1A 168.29(19) 13_544 .
Cu2 Se Cu1A 168.3(2) 14_654 .
Cu2 Se Cu1A 168.3(2) 15_554 .
Cu2 Se Cu2 68.4(2) 15_554 26_556
Cu2 Se Cu2 49.6(2) 13_544 26_556
Cu2 Se Cu2 49.6(2) 13_544 27_546
Cu2 Se Cu2 20.2(3) 15_554 14_654
Cu2 Se Cu2 68.4(2) 14_654 27_546
Cu2 Se Cu2 20.2(3) 13_544 14_654
Cu2 Se Cu2 20.2(3) 13_544 15_554
Cu2 Se Cu2 53.91(17) 14_654 26_556
Cu2 Se Cu2 77.7(4) 27_546 26_556
Cu2 Se Cu2 53.91(17) 15_554 27_546
Se Cu1B Se 115.32(14) 25_656 25_666
Se Cu1B Se 115.32(14) 25_656 25_556
Se Cu1B Se 115.32(14) 25_556 25_666
Se Cu1B Cu1B 102.7(2) 25_666 31_656
Se Cu1B Cu1B 102.68(19) 25_556 31_656
Se Cu1B Cu1B 102.7(2) 25_656 31_656
Se Cu1B Cu2 57.73(19) 25_666 32_556
Se Cu1B Cu2 169.4(2) 25_556 1_655
Se Cu1B Cu2 120.00(17) 25_656 32_556
Se Cu1B Cu2 120.00(17) 25_656 33_546
Se Cu1B Cu2 57.73(19) 25_556 33_546
Se Cu1B Cu2 75.09(13) 25_666 1_655
Se Cu1B Cu2 120.00(17) 25_666 31_656
Se Cu1B Cu2 120.00(17) 25_666 33_546
Se Cu1B Cu2 57.73(18) 25_656 31_656
Se Cu1B Cu2 120.00(17) 25_556 31_656
Se Cu1B Cu2 120.00(17) 25_556 32_556
Se Cu1B Cu2 58.77(16) 25_656 1_655
Cu1B Cu1B Cu2 71.7(2) 31_656 1_655
Cu1A Cu1B Se 77.3(2) . 25_656
Cu1A Cu1B Se 77.32(19) . 25_556
Cu1A Cu1B Se 77.3(2) . 25_666
Cu1A Cu1B Cu1B 180.0 . 31_656
Cu1A Cu1B Cu2 115.2(3) . 2_655
Cu1A Cu1B Cu2 115.2(3) . .
Cu1A Cu1B Cu2 135.0(2) . 32_556
Cu1A Cu1B Cu2 108.3(2) . 1_655
Cu1A Cu1B Cu2 135.0(2) . 31_656
Cu1A Cu1B Cu2 115.2(3) . 3_665
Cu1A Cu1B Cu2 135.0(2) . 33_546
Cu2 Cu1B Se 69.63(11) 3_665 25_666
Cu2 Cu1B Se 69.63(11) 2_655 25_656
Cu2 Cu1B Se 167.5(4) . 25_656
Cu2 Cu1B Se 167.5(4) 2_655 25_666
Cu2 Cu1B Se 69.63(11) . 25_666
Cu2 Cu1B Se 167.5(4) 3_665 25_556
Cu2 Cu1B Se 69.63(11) . 25_556
Cu2 Cu1B Se 69.63(11) 2_655 25_556
Cu2 Cu1B Se 69.63(11) 3_665 25_656
Cu2 Cu1B Cu1B 64.8(3) . 31_656
Cu2 Cu1B Cu1B 45.0(2) 33_546 31_656
Cu2 Cu1B Cu1B 45.0(2) 31_656 31_656
Cu2 Cu1B Cu1B 45.0(2) 32_556 31_656
Cu2 Cu1B Cu1B 64.8(3) 2_655 31_656
Cu2 Cu1B Cu1B 64.8(3) 3_665 31_656
Cu2 Cu1B Cu2 51.63(17) . 32_556
Cu2 Cu1B Cu2 109.8(4) 2_655 32_556
Cu2 Cu1B Cu2 11.07(18) 3_665 1_655
Cu2 Cu1B Cu2 114.3(3) . 1_655
Cu2 Cu1B Cu2 51.63(17) 3_665 32_556
Cu2 Cu1B Cu2 51.63(17) . 33_546
Cu2 Cu1B Cu2 99.7(3) 2_655 1_655
Cu2 Cu1B Cu2 109.8(4) . 31_656
Cu2 Cu1B Cu2 103.2(3) 3_665 2_655
Cu2 Cu1B Cu2 103.2(3) 2_655 .
Cu2 Cu1B Cu2 109.8(4) 3_665 33_546
Cu2 Cu1B Cu2 103.2(3) 3_665 .
Cu2 Cu1B Cu2 116.1(3) 33_546 1_655
Cu2 Cu1B Cu2 51.63(17) 2_655 31_656
Cu2 Cu1B Cu2 75.4(3) 32_556 31_656
Cu2 Cu1B Cu2 75.4(3) 32_556 33_546
Cu2 Cu1B Cu2 49.62(15) 31_656 1_655
Cu2 Cu1B Cu2 75.4(3) 33_546 31_656
Cu2 Cu1B Cu2 62.69(18) 32_556 1_655
Cu2 Cu1B Cu2 51.63(17) 2_655 33_546
Cu2 Cu1B Cu2 51.63(17) 3_665 31_656
Se Cu1A Se 116.2(3) 25_656 25_556
Se Cu1A Se 101.4(4) 25_666 .
Se Cu1A Se 116.2(3) 25_656 25_666
Se Cu1A Se 101.4(4) 25_656 .
Se Cu1A Se 116.2(3) 25_666 25_556
Se Cu1A Se 101.4(4) 25_556 .
Se Cu1A Cu2 123.3(7) 25_656 .
Se Cu1A Cu2 61.0(2) 25_666 .
Se Cu1A Cu2 135.3(3) . 3_665
Se Cu1A Cu2 123.3(7) 25_666 2_655
Se Cu1A Cu2 135.3(3) . .
Se Cu1A Cu2 61.0(2) 25_656 3_665
Se Cu1A Cu2 61.0(2) 25_656 2_655
Se Cu1A Cu2 123.3(7) 25_556 3_665
Se Cu1A Cu2 61.0(2) 25_556 2_655
Se Cu1A Cu2 135.3(3) . 2_655
Se Cu1A Cu2 61.0(2) 25_556 .
Se Cu1A Cu2 61.0(2) 25_666 3_665
Cu1B Cu1A Se 78.6(4) . 25_666
Cu1B Cu1A Se 78.6(4) . 25_556
Cu1B Cu1A Se 78.6(4) . 25_656
Cu1B Cu1A Se 180.0 . .
Cu1B Cu1A Cu2 44.7(3) . 2_655
Cu1B Cu1A Cu2 44.7(3) . 3_665
Cu1B Cu1A Cu2 44.7(3) . .
Cu2 Cu1A Cu2 75.1(5) 2_655 .
Cu2 Cu1A Cu2 75.1(5) 3_665 .
Cu2 Cu1A Cu2 75.1(5) 3_665 2_655
Se Cu2 Se 126.09(17) 7_455 25_556
Se Cu2 Se 126.09(17) 7_455 25_666
Se Cu2 Se 105.2(3) 25_556 25_666
Se Cu2 Cu1B 56.7(2) 7_455 31_656
Se Cu2 Cu1B 101.5(2) 25_666 31_656
Se Cu2 Cu1B 101.5(2) 25_556 31_656
Se Cu2 Cu1A 54.89(16) 25_666 .
Se Cu2 Cu1A 147.0(4) 7_455 .
Se Cu2 Cu1A 54.89(16) 25_556 .
Cu1B Cu2 Se 126.9(4) . 7_455
Cu1B Cu2 Se 61.79(18) . 25_666
Cu1B Cu2 Se 61.79(18) . 25_556
Cu1B Cu2 Cu1B 70.2(4) . 31_656
Cu1B Cu2 Cu1A 90.3(4) 31_656 .
Cu1B Cu2 Cu1A 20.1(3) . .
Cu1B Cu2 Cu2 78.5(2) . 32_556
Cu1B Cu2 Cu2 96.4(4) . 31_666
Cu1B Cu2 Cu2 96.4(4) . 31_556
Cu1B Cu2 Cu2 78.5(2) . 33_546
Cu2 Cu2 Se 79.88(16) 3_565 7_455
Cu2 Cu2 Se 80.37(19) 2_665 25_666
Cu2 Cu2 Se 62.1(3) 32_556 25_666
Cu2 Cu2 Se 158.2(6) 31_556 25_666
Cu2 Cu2 Se 65.8(3) 31_556 7_455
Cu2 Cu2 Se 80.37(19) 3_565 25_556
Cu2 Cu2 Se 68.3(4) 33_546 7_455
Cu2 Cu2 Se 60.2(2) 31_666 25_666
Cu2 Cu2 Se 158.2(6) 31_666 25_556
Cu2 Cu2 Se 60.2(2) 31_556 25_556
Cu2 Cu2 Se 68.3(4) 32_556 7_455
Cu2 Cu2 Se 128.83(17) 3_565 25_666
Cu2 Cu2 Se 138.3(2) 32_556 25_556
Cu2 Cu2 Se 128.83(17) 2_665 25_556
Cu2 Cu2 Se 62.1(3) 33_546 25_556
Cu2 Cu2 Se 79.88(16) 2_665 7_455
Cu2 Cu2 Se 65.8(3) 31_666 7_455
Cu2 Cu2 Se 138.3(2) 33_546 25_666
Cu2 Cu2 Cu1B 141.61(17) 3_565 .
Cu2 Cu2 Cu1B 49.9(2) 32_556 31_656
Cu2 Cu2 Cu1B 127.72(17) 2_665 31_656
Cu2 Cu2 Cu1B 68.6(4) 31_666 31_656
Cu2 Cu2 Cu1B 127.72(17) 3_565 31_656
Cu2 Cu2 Cu1B 68.6(4) 31_556 31_656
Cu2 Cu2 Cu1B 49.9(2) 33_546 31_656
Cu2 Cu2 Cu1B 141.61(17) 2_665 .
Cu2 Cu2 Cu1A 127.5(2) 2_665 .
Cu2 Cu2 Cu1A 104.6(4) 31_666 .
Cu2 Cu2 Cu1A 104.6(4) 31_556 .
Cu2 Cu2 Cu1A 91.3(3) 33_546 .
Cu2 Cu2 Cu1A 91.3(3) 32_556 .
Cu2 Cu2 Cu1A 127.5(2) 3_565 .
Cu2 Cu2 Cu2 22.2(4) 32_556 31_666
Cu2 Cu2 Cu2 90.000(13) 3_565 33_546
Cu2 Cu2 Cu2 116.5(6) 33_546 31_666
Cu2 Cu2 Cu2 99.7(5) 32_556 33_546
Cu2 Cu2 Cu2 67.8(4) 3_565 31_556
Cu2 Cu2 Cu2 139.9(2) 2_665 33_546
Cu2 Cu2 Cu2 22.2(4) 33_546 31_556
Cu2 Cu2 Cu2 116.5(6) 32_556 31_556
Cu2 Cu2 Cu2 121.3(4) 3_565 31_666
Cu2 Cu2 Cu2 90.000(16) 2_665 32_556
Cu2 Cu2 Cu2 121.3(4) 2_665 31_556
Cu2 Cu2 Cu2 139.9(2) 3_565 32_556
Cu2 Cu2 Cu2 67.8(4) 2_665 31_666
Cu2 Cu2 Cu2 60.00(3) 3_565 2_665
Cu2 Cu2 Cu2 127.5(7) 31_666 31_556

loop_
_geom_bond_atom_site_label_1
_geom_bond_atom_site_label_2
_geom_bond_distance
_geom_bond_site_symmetry_2
Se Cu1B 2.427(2) 25_656
Se Cu1B 2.427(2) 25_556
Se Cu1B 2.427(2) 25_666
Se Cu1A 2.416(4) 25_656
Se Cu1A 2.416(4) 25_666
Se Cu1A 2.550(15) .
Se Cu1A 2.416(4) 25_556
Se Cu2 2.457(8) 15_554
Se Cu2 2.457(8) 13_544
Se Cu2 2.457(8) 14_654
Se Cu2 2.582(5) 27_546
Se Cu2 2.582(5) 26_556
Cu1B Se 2.427(2) 25_656
Cu1B Se 2.427(2) 25_666
Cu1B Se 2.427(2) 25_556
Cu1B Cu1B 2.751(15) 31_656
Cu1B Cu1A 1.010(15) .
Cu1B Cu2 2.795(6) 1_655
Cu1B Cu2 2.066(8) .
Cu1B Cu2 2.646(10) 31_656
Cu1B Cu2 2.066(9) 3_665
Cu1B Cu2 2.646(10) 33_546
Cu1B Cu2 2.646(10) 32_556
Cu1B Cu2 2.066(9) 2_655
Cu1A Se 2.416(4) 25_656
Cu1A Se 2.416(4) 25_666
Cu1A Se 2.416(4) 25_556
Cu1A Cu2 2.658(14) 2_655
Cu1A Cu2 2.658(14) 3_665
Cu1A Cu2 2.658(14) .
Cu2 Se 2.582(5) 25_666
Cu2 Se 2.582(5) 25_556
Cu2 Se 2.457(8) 7_455
Cu2 Cu1B 2.646(10) 31_656
Cu2 Cu2 0.864(14) 3_565
Cu2 Cu2 2.117(10) 32_556
Cu2 Cu2 2.287(7) 31_556
Cu2 Cu2 2.117(10) 33_546
Cu2 Cu2 0.864(14) 2_665
Cu2 Cu2 2.287(7) 31_666
